data_7219406
loop_
_publ_author_name
'Katam, Srinivas'
'Suresh, Paladugu'
'Chatla, Naga Babu'
'Arruri, Sathyanarayana'
'Ganesan, Prabusankar'

_publ_section_title
;
 Heavier chalcogenone complexes of bismuth(III)trihalides: Potential
 catalysts for acylative cleavage of cyclic ethers
;
_journal_name_full 'RSC Adv.'
_journal_paper_doi 10.1039/C4RA17144F
_journal_year 2015
_chemical_formula_moiety 'C42 H48 Bi2 Br6 N4 Se2'
_chemical_formula_sum 'C42 H48 Bi2 Br6 N4 Se2'
_chemical_formula_weight 1664.18
_chemical_name_systematic
;
 ? 
;
_space_group_crystal_system monoclinic
_space_group_IT_number 14
_space_group_name_Hall '-P 2ybc'
_space_group_name_H-M_alt 'P 1 21/c 1'
_symmetry_space_group_name_Hall '-P 2ybc'
_symmetry_space_group_name_H-M 'P 1 21/c 1'
_atom_sites_solution_hydrogens geom
_atom_sites_solution_primary direct
_atom_sites_solution_secondary difmap
_audit_creation_date 2014-05-14
_audit_creation_method
;
  Olex2 1.1
  (compiled 2011.11.01 svn.r2039, GUI svn.r3906)
;
_audit_update_record
;
2014-07-03 deposited with the CCDC.
2015-01-22 downloaded from the CCDC.
;
_cell_angle_alpha 90.00
_cell_angle_beta 98.199(2)
_cell_angle_gamma 90.00
_cell_formula_units_Z 2
_cell_length_a 9.5278(2)
_cell_length_b 16.1998(4)
_cell_length_c 16.2869(4)
_cell_measurement_reflns_used 5117
_cell_measurement_temperature 150
_cell_measurement_theta_max 70.5703
_cell_measurement_theta_min 3.8652
_cell_volume 2488.16(10)
_computing_cell_refinement
;
CrysAlisPro, Agilent Technologies,
Version 1.171.35.19 (release 27-10-2011 CrysAlis171 .NET)
(compiled Oct 27 2011,15:02:11)
;
_computing_data_collection
;
CrysAlisPro, Agilent Technologies,
Version 1.171.35.19 (release 27-10-2011 CrysAlis171 .NET)
(compiled Oct 27 2011,15:02:11)
;
_computing_data_reduction
;
CrysAlisPro, Agilent Technologies,
Version 1.171.35.19 (release 27-10-2011 CrysAlis171 .NET)
(compiled Oct 27 2011,15:02:11)
;
_computing_molecular_graphics
;
O. V. Dolomanov, L. J. Bourhis, R. J. Gildea, J. A. K. Howard and H. Puschmann,
OLEX2: a complete structure solution, refinement and analysis program.
J. Appl. Cryst. (2009). 42, 339-341.
;
_computing_publication_material
;
O. V. Dolomanov, L. J. Bourhis, R. J. Gildea, J. A. K. Howard and H. Puschmann,
OLEX2: a complete structure solution, refinement and analysis program.
J. Appl. Cryst. (2009). 42, 339-341.
;
_computing_structure_refinement
;
XL, G.M. Sheldrick, Acta Cryst.
(2008). A64, 112-122
;
_computing_structure_solution 'SHELXS-97 (Sheldrick, 1990)'
_diffrn_ambient_temperature 150
_diffrn_detector_area_resol_mean 16.1293
_diffrn_measured_fraction_theta_full 0.985
_diffrn_measured_fraction_theta_max 0.985
_diffrn_measurement_details
;
  1 omega  -54.00  -13.00   1.0000    1.5000
omega____ theta____ kappa____ phi______ frames
    -      -33.5000  -63.0000   60.0000 41

  2 omega  -39.00  -12.00   1.0000    1.5000
omega____ theta____ kappa____ phi______ frames
    -      -33.5000  -63.0000  -90.0000 27

  3 omega -107.00  -80.00   1.0000    1.5000
omega____ theta____ kappa____ phi______ frames
    -      -33.5000  178.0000  -60.0000 27

  4 omega  -69.00  -42.00   1.0000    1.5000
omega____ theta____ kappa____ phi______ frames
    -      -33.5000  178.0000  -90.0000 27

  5 omega  -91.00  -62.00   1.0000    1.5000
omega____ theta____ kappa____ phi______ frames
    -      -33.5000  -63.0000   60.0000 29

  6 omega   36.00  106.00   1.0000    1.5000
omega____ theta____ kappa____ phi______ frames
    -       54.0000   57.0000   60.0000 70

  7 omega   54.00  106.00   1.0000    1.5000
omega____ theta____ kappa____ phi______ frames
    -       54.0000 -123.0000  -64.0000 52

  8 omega   20.00   82.00   1.0000    1.5000
omega____ theta____ kappa____ phi______ frames
    -       54.0000  -77.0000  150.0000 62

  9 omega  -15.00   19.00   1.0000    1.5000
omega____ theta____ kappa____ phi______ frames
    -       54.0000  -77.0000  150.0000 34

 10 omega   36.00  120.00   1.0000    1.5000
omega____ theta____ kappa____ phi______ frames
    -       54.0000   57.0000  -90.0000 84

 11 omega   59.00   92.00   1.0000    1.5000
omega____ theta____ kappa____ phi______ frames
    -      108.0000 -111.0000  -30.0000 33

 12 omega   89.00  177.00   1.0000    1.5000
omega____ theta____ kappa____ phi______ frames
    -      108.0000   50.0000  -60.0000 88

 13 omega   74.00  112.00   1.0000    1.5000
omega____ theta____ kappa____ phi______ frames
    -      108.0000 -111.0000 -150.0000 38

 14 omega   50.00  101.00   1.0000    1.5000
omega____ theta____ kappa____ phi______ frames
    -      108.0000  -50.0000  120.0000 51

 15 omega   77.00  104.00   1.0000    1.5000
omega____ theta____ kappa____ phi______ frames
    -      108.0000  -50.0000 -180.0000 27

 16 omega  134.00  169.00   1.0000    1.5000
omega____ theta____ kappa____ phi______ frames
    -      108.0000  111.0000    0.0000 35

 17 omega   37.00   84.00   1.0000    1.5000
omega____ theta____ kappa____ phi______ frames
    -      108.0000  -25.0000  -60.0000 47

 18 omega  101.00  128.00   1.0000    1.5000
omega____ theta____ kappa____ phi______ frames
    -      108.0000  111.0000    0.0000 27

 19 omega   48.00   74.00   1.0000    1.5000
omega____ theta____ kappa____ phi______ frames
    -      108.0000  -38.0000   30.0000 26

 20 omega   86.00  164.00   1.0000    1.5000
omega____ theta____ kappa____ phi______ frames
    -      108.0000   77.0000   30.0000 78

 21 omega   64.00  149.00   1.0000    1.5000
omega____ theta____ kappa____ phi______ frames
    -      108.0000  178.0000 -150.0000 85
;
_diffrn_measurement_device_type 'SuperNova, Dual, Cu at zero, Eos'
_diffrn_measurement_method '\w scans'
_diffrn_orient_matrix_UB_11 0.0293409000
_diffrn_orient_matrix_UB_12 0.0865284000
_diffrn_orient_matrix_UB_13 0.0381939000
_diffrn_orient_matrix_UB_21 -0.0296390000
_diffrn_orient_matrix_UB_22 0.0388052000
_diffrn_orient_matrix_UB_23 -0.0871057000
_diffrn_orient_matrix_UB_31 -0.1576927000
_diffrn_orient_matrix_UB_32 0.0086745000
_diffrn_orient_matrix_UB_33 0.0094123000
_diffrn_radiation_monochromator mirror
_diffrn_radiation_type 'Cu K\a'
_diffrn_radiation_wavelength 1.5418
_diffrn_reflns_av_R_equivalents 0.0392
_diffrn_reflns_av_unetI/netI 0.0438
_diffrn_reflns_limit_h_max 7
_diffrn_reflns_limit_h_min -11
_diffrn_reflns_limit_k_max 19
_diffrn_reflns_limit_k_min -19
_diffrn_reflns_limit_l_max 18
_diffrn_reflns_limit_l_min -19
_diffrn_reflns_number 10803
_diffrn_reflns_theta_full 70.71
_diffrn_reflns_theta_max 70.71
_diffrn_reflns_theta_min 3.87
_diffrn_source 'SuperNova (Cu) X-ray Source'
_diffrn_source_current n/a
_diffrn_source_voltage n/a
_exptl_absorpt_coefficient_mu 21.293
_exptl_absorpt_correction_T_max 1.00000
_exptl_absorpt_correction_T_min 0.35381
_exptl_absorpt_correction_type multi-scan
_exptl_absorpt_process_details
;
CrysAlisPro, Agilent Technologies,
Version 1.171.35.19 (release 27-10-2011 CrysAlis171 .NET)
(compiled Oct 27 2011,15:02:11)
Empirical absorption correction using spherical harmonics,
 implemented in SCALE3 ABSPACK scaling algorithm.
;
_exptl_crystal_colour yellow
_exptl_crystal_colour_primary yellow
_exptl_crystal_density_diffrn 2.221
_exptl_crystal_density_method 'not measured'
_exptl_crystal_description needle
_exptl_crystal_F_000 1544
_exptl_crystal_size_max 0.25
_exptl_crystal_size_mid 0.2
_exptl_crystal_size_min 0.1
_refine_diff_density_max 0.920
_refine_diff_density_min -2.282
_refine_diff_density_rms 0.221
_refine_ls_extinction_method none
_refine_ls_goodness_of_fit_ref 1.048
_refine_ls_hydrogen_treatment mixed
_refine_ls_matrix_type full
_refine_ls_number_parameters 259
_refine_ls_number_reflns 4715
_refine_ls_number_restraints 0
_refine_ls_restrained_S_all 1.048
_refine_ls_R_factor_all 0.0406
_refine_ls_R_factor_gt 0.0358
_refine_ls_shift/su_max 0.001
_refine_ls_shift/su_mean 0.000
_refine_ls_structure_factor_coef Fsqd
_refine_ls_weighting_details 'calc w=1/[\s^2^(Fo^2^)+(0.0586P)^2^+0.0000P] where P=(Fo^2^+2Fc^2^)/3'
_refine_ls_weighting_scheme calc
_refine_ls_wR_factor_gt 0.0951
_refine_ls_wR_factor_ref 0.1005
_reflns_number_gt 4223
_reflns_number_total 4715
_reflns_threshold_expression >2sigma(I)
_cod_data_source_file c4ra17144f2.cif
_cod_data_source_block 15
_cod_original_cell_volume 2488.15(10)
_cod_database_code 7219406
_chemical_oxdiff_formula 'C21 H36 N2 Se Bi Br3'
_reflns_odcompleteness_completeness 99.94
_reflns_odcompleteness_iscentric 1
_reflns_odcompleteness_theta 66.97

loop_
_space_group_symop_id
_space_group_symop_operation_xyz
1 'x, y, z'
2 '-x, y+1/2, -z+1/2'
3 '-x, -y, -z'
4 'x, -y-1/2, z-1/2'

loop_
_atom_site_label
_atom_site_type_symbol
_atom_site_fract_x
_atom_site_fract_y
_atom_site_fract_z
_atom_site_U_iso_or_equiv
_atom_site_adp_type
_atom_site_occupancy
_atom_site_symmetry_multiplicity
_atom_site_calc_flag
_atom_site_refinement_flags
Bi1 Bi 0.01489(2) 0.359374(13) 0.017806(13) 0.02313(10) Uani 1 1 d .
Br1 Br 0.22067(8) 0.25999(5) 0.09569(5) 0.0463(2) Uani 1 1 d .
Br2 Br 0.17596(8) 0.50660(4) 0.07327(4) 0.03169(16) Uani 1 1 d .
Br3 Br 0.13846(9) 0.34855(4) -0.11523(5) 0.03838(19) Uani 1 1 d .
C1 C -0.2948(6) 0.1963(3) -0.0109(4) 0.0253(12) Uani 1 1 d .
C2 C -0.4335(7) 0.1796(4) 0.0878(4) 0.0355(15) Uani 1 1 d .
H2 H -0.4735 0.1872 0.1375 0.043 Uiso 1 1 calc R
C3 C -0.4736(7) 0.1245(5) 0.0287(4) 0.0356(16) Uani 1 1 d .
H3 H -0.5474 0.0850 0.0287 0.043 Uiso 1 1 calc R
C4 C -0.4011(6) 0.0831(4) -0.1056(4) 0.0257(12) Uani 1 1 d .
C5 C -0.3097(7) 0.0152(4) -0.1064(4) 0.0260(12) Uani 1 1 d .
C6 C -0.3364(7) -0.0391(4) -0.1722(4) 0.0282(13) Uani 1 1 d .
H6 H -0.2755 -0.0852 -0.1746 0.034 Uiso 1 1 calc R
C7 C -0.4509(7) -0.0280(4) -0.2357(4) 0.0288(13) Uani 1 1 d .
C8 C -0.5362(7) 0.0408(4) -0.2329(4) 0.0330(14) Uani 1 1 d .
H8 H -0.6128 0.0494 -0.2762 0.040 Uiso 1 1 calc R
C9 C -0.5131(7) 0.0978(4) -0.1685(4) 0.0324(14) Uani 1 1 d .
C10 C -0.6092(9) 0.1718(5) -0.1658(5) 0.051(2) Uani 1 1 d .
H10A H -0.6739 0.1620 -0.1251 0.076 Uiso 1 1 calc R
H10B H -0.6643 0.1804 -0.2207 0.076 Uiso 1 1 calc R
H10C H -0.5517 0.2209 -0.1498 0.076 Uiso 1 1 calc R
C11 C -0.1899(8) -0.0008(4) -0.0363(4) 0.0348(15) Uani 1 1 d .
H11A H -0.1140 0.0395 -0.0390 0.052 Uiso 1 1 calc R
H11B H -0.1527 -0.0567 -0.0416 0.052 Uiso 1 1 calc R
H11C H -0.2255 0.0044 0.0170 0.052 Uiso 1 1 calc R
C12 C -0.4799(8) -0.0909(4) -0.3038(4) 0.0385(16) Uani 1 1 d .
H12A H -0.4704 -0.0650 -0.3571 0.058 Uiso 1 1 calc R
H12B H -0.5764 -0.1124 -0.3054 0.058 Uiso 1 1 calc R
H12C H -0.4118 -0.1363 -0.2933 0.058 Uiso 1 1 calc R
C13 C -0.2402(7) 0.2845(4) 0.1149(3) 0.0256(13) Uani 1 1 d .
C14 C -0.1248(7) 0.2557(4) 0.1692(4) 0.0280(13) Uani 1 1 d .
C15 C -0.0466(7) 0.3135(4) 0.2199(4) 0.0327(14) Uani 1 1 d .
H15 H 0.0329 0.2955 0.2576 0.039 Uiso 1 1 calc R
C16 C -0.0813(7) 0.3961(4) 0.2169(4) 0.0290(13) Uani 1 1 d .
C17 C -0.1991(7) 0.4216(4) 0.1623(4) 0.0271(13) Uani 1 1 d .
H17 H -0.2233 0.4786 0.1600 0.032 Uiso 1 1 calc R
C18 C -0.2828(7) 0.3668(4) 0.1108(4) 0.0286(14) Uani 1 1 d .
C19 C -0.4128(7) 0.3937(4) 0.0544(4) 0.0354(15) Uani 1 1 d .
H19A H -0.4124 0.3693 -0.0007 0.053 Uiso 1 1 calc R
H19B H -0.4136 0.4540 0.0498 0.053 Uiso 1 1 calc R
H19C H -0.4974 0.3753 0.0771 0.053 Uiso 1 1 calc R
C20 C -0.0842(8) 0.1651(4) 0.1740(4) 0.0380(16) Uani 1 1 d .
H20A H 0.0094 0.1589 0.2072 0.057 Uiso 1 1 calc R
H20B H -0.0812 0.1438 0.1180 0.057 Uiso 1 1 calc R
H20C H -0.1545 0.1341 0.2000 0.057 Uiso 1 1 calc R
C21 C 0.0046(8) 0.4576(4) 0.2722(4) 0.0368(15) Uani 1 1 d .
H21A H 0.0408 0.4314 0.3253 0.055 Uiso 1 1 calc R
H21B H -0.0553 0.5047 0.2820 0.055 Uiso 1 1 calc R
H21C H 0.0844 0.4768 0.2454 0.055 Uiso 1 1 calc R
N1 N -0.3223(5) 0.2238(3) 0.0633(3) 0.0250(10) Uani 1 1 d .
N2 N -0.3885(6) 0.1348(3) -0.0328(3) 0.0285(12) Uani 1 1 d .
Se1 Se -0.15808(8) 0.23157(4) -0.07451(4) 0.03183(17) Uani 1 1 d .

loop_
_atom_site_aniso_label
_atom_site_aniso_U_11
_atom_site_aniso_U_22
_atom_site_aniso_U_33
_atom_site_aniso_U_23
_atom_site_aniso_U_13
_atom_site_aniso_U_12
Bi1 0.02936(16) 0.01881(14) 0.02138(14) 0.00032(8) 0.00414(10) -0.00103(8)
Br1 0.0407(4) 0.0403(4) 0.0565(5) 0.0143(4) 0.0025(4) 0.0088(3)
Br2 0.0362(4) 0.0253(3) 0.0309(3) 0.0037(3) -0.0044(3) -0.0045(3)
Br3 0.0523(5) 0.0329(4) 0.0338(4) -0.0042(3) 0.0191(3) -0.0065(3)
C1 0.030(3) 0.020(3) 0.027(3) 0.004(2) 0.008(2) -0.003(2)
C2 0.040(4) 0.036(4) 0.034(3) -0.001(3) 0.019(3) -0.007(3)
C3 0.035(4) 0.039(4) 0.036(4) -0.004(3) 0.015(3) -0.011(3)
C4 0.028(3) 0.024(3) 0.025(3) -0.004(2) 0.005(2) -0.007(3)
C5 0.029(3) 0.023(3) 0.026(3) 0.004(2) 0.004(2) -0.003(2)
C6 0.031(3) 0.026(3) 0.030(3) 0.003(2) 0.009(3) 0.002(3)
C7 0.036(4) 0.026(3) 0.025(3) 0.002(2) 0.005(3) 0.001(3)
C8 0.033(4) 0.037(4) 0.027(3) -0.002(3) -0.003(3) -0.001(3)
C9 0.038(4) 0.025(3) 0.032(3) 0.003(3) -0.002(3) -0.001(3)
C10 0.058(5) 0.034(4) 0.055(5) -0.006(4) -0.005(4) 0.010(4)
C11 0.038(4) 0.032(4) 0.033(3) -0.001(3) 0.000(3) -0.002(3)
C12 0.044(4) 0.038(4) 0.032(3) -0.009(3) 0.002(3) -0.002(3)
C13 0.040(4) 0.019(3) 0.019(3) -0.003(2) 0.010(3) -0.005(3)
C14 0.036(4) 0.022(3) 0.025(3) -0.001(2) 0.004(3) -0.001(3)
C15 0.044(4) 0.030(3) 0.024(3) -0.001(3) 0.002(3) 0.002(3)
C16 0.040(4) 0.025(3) 0.022(3) -0.002(2) 0.004(3) -0.005(3)
C17 0.040(4) 0.018(3) 0.025(3) -0.004(2) 0.012(3) -0.005(3)
C18 0.040(4) 0.029(3) 0.019(3) -0.002(2) 0.010(3) 0.002(3)
C19 0.039(4) 0.032(4) 0.035(3) 0.004(3) 0.006(3) 0.005(3)
C20 0.058(5) 0.018(3) 0.035(3) 0.000(3) -0.005(3) 0.002(3)
C21 0.044(4) 0.034(4) 0.032(3) -0.010(3) 0.004(3) -0.007(3)
N1 0.031(3) 0.020(2) 0.024(2) -0.0031(19) 0.005(2) -0.004(2)
N2 0.037(3) 0.022(3) 0.026(3) -0.0033(19) 0.005(2) -0.004(2)
Se1 0.0446(4) 0.0294(3) 0.0240(3) -0.0065(3) 0.0135(3) -0.0139(3)

loop_
_atom_type_symbol
_atom_type_description
_atom_type_scat_dispersion_real
_atom_type_scat_dispersion_imag
_atom_type_scat_source
C C 0.0181 0.0091 'International Tables Vol C Tables 4.2.6.8 and 6.1.1.4'
H H 0.0000 0.0000 'International Tables Vol C Tables 4.2.6.8 and 6.1.1.4'
N N 0.0311 0.0180 'International Tables Vol C Tables 4.2.6.8 and 6.1.1.4'
Se Se -0.7943 1.1372 'International Tables Vol C Tables 4.2.6.8 and 6.1.1.4'
Bi Bi -4.0111 8.9310 'International Tables Vol C Tables 4.2.6.8 and 6.1.1.4'
Br Br -0.6763 1.2805 'International Tables Vol C Tables 4.2.6.8 and 6.1.1.4'

loop_
_geom_angle_atom_site_label_1
_geom_angle_atom_site_label_2
_geom_angle_atom_site_label_3
_geom_angle
_geom_angle_site_symmetry_3
Br1 Bi1 Br2 91.57(2) .
Br1 Bi1 Br2 169.94(2) 3_565
Br1 Bi1 Se1 97.88(2) .
Br2 Bi1 Br2 79.65(2) 3_565
Br2 Bi1 Se1 166.76(2) .
Br3 Bi1 Br1 88.10(3) .
Br3 Bi1 Br2 91.85(2) .
Br3 Bi1 Br2 87.30(2) 3_565
Br3 Bi1 Se1 79.27(2) .
Se1 Bi1 Br2 90.05(2) 3_565
Bi1 Br2 Bi1 100.35(2) 3_565
N1 C1 N2 105.9(5) .
N1 C1 Se1 129.6(4) .
N2 C1 Se1 124.5(4) .
C3 C2 N1 107.0(5) .
C2 C3 N2 107.7(6) .
C5 C4 N2 118.9(6) .
C9 C4 C5 122.6(6) .
C9 C4 N2 118.1(6) .
C4 C5 C11 121.8(5) .
C6 C5 C4 117.4(6) .
C6 C5 C11 120.7(6) .
C5 C6 C7 121.9(6) .
C6 C7 C12 120.0(6) .
C8 C7 C6 118.5(6) .
C8 C7 C12 121.6(6) .
C7 C8 C9 121.9(6) .
C4 C9 C8 117.7(6) .
C4 C9 C10 121.2(6) .
C8 C9 C10 121.1(6) .
C14 C13 C18 123.4(6) .
C14 C13 N1 117.0(5) .
C18 C13 N1 119.6(6) .
C13 C14 C15 117.4(6) .
C13 C14 C20 122.1(6) .
C15 C14 C20 120.6(6) .
C16 C15 C14 121.7(6) .
C15 C16 C17 118.7(6) .
C15 C16 C21 120.9(6) .
C17 C16 C21 120.4(6) .
C18 C17 C16 122.4(6) .
C13 C18 C19 121.1(6) .
C17 C18 C13 116.4(6) .
C17 C18 C19 122.5(6) .
C1 N1 C2 110.0(5) .
C1 N1 C13 125.9(5) .
C2 N1 C13 123.8(5) .
C1 N2 C3 109.3(5) .
C1 N2 C4 128.3(5) .
C3 N2 C4 122.3(5) .
C1 Se1 Bi1 108.54(19) .

loop_
_geom_bond_atom_site_label_1
_geom_bond_atom_site_label_2
_geom_bond_distance
_geom_bond_site_symmetry_2
Bi1 Br1 2.7084(8) .
Bi1 Br2 3.0744(7) 3_565
Bi1 Br2 2.9092(7) .
Bi1 Br3 2.6152(7) .
Bi1 Se1 2.9251(7) .
Br2 Bi1 3.0744(7) 3_565
C1 N1 1.348(7) .
C1 N2 1.351(7) .
C1 Se1 1.866(6) .
C2 C3 1.328(10) .
C2 N1 1.384(8) .
C3 N2 1.386(8) .
C4 C5 1.405(8) .
C4 C9 1.390(9) .
C4 N2 1.443(7) .
C5 C6 1.381(8) .
C5 C11 1.517(8) .
C6 C7 1.403(9) .
C7 C8 1.385(9) .
C7 C12 1.502(8) .
C8 C9 1.391(9) .
C9 C10 1.513(9) .
C13 C14 1.390(9) .
C13 C18 1.392(8) .
C13 N1 1.448(7) .
C14 C15 1.392(9) .
C14 C20 1.517(8) .
C15 C16 1.378(9) .
C16 C17 1.392(9) .
C16 C21 1.506(8) .
C17 C18 1.391(9) .
C18 C19 1.498(9) .
